data_7054301
loop_
_publ_author_name
'Sheikh, Javeed Ahmad'
'Adhikary, Amit'
'Konar, Sanjit'

_publ_section_title
;
 Magnetic refrigeration and slow magnetic relaxation in tetranuclear
 lanthanide cages (Ln = Gd, Dy) with in situ ligand transformation
;
_journal_issue 7
_journal_name_full 'New Journal of Chemistry'
_journal_page_first 3006
_journal_paper_doi 10.1039/c4nj00349g
_journal_volume 38
_journal_year 2014
_chemical_formula_moiety 'C51 H46 Dy4 N10 O18'
_chemical_formula_sum 'C51 H46 Dy4 N10 O18'
_chemical_formula_weight 1736.98
_chemical_name_systematic
; 
 ? 
;
_space_group_IT_number 2
_symmetry_cell_setting triclinic
_symmetry_space_group_name_Hall '-P 1'
_symmetry_space_group_name_H-M 'P -1'
_atom_sites_solution_hydrogens geom
_atom_sites_solution_primary direct
_atom_sites_solution_secondary difmap
_audit_creation_method SHELXL-97
_cell_angle_alpha 75.167(6)
_cell_angle_beta 88.823(6)
_cell_angle_gamma 88.595(6)
_cell_formula_units_Z 4
_cell_length_a 13.605(3)
_cell_length_b 20.387(5)
_cell_length_c 21.600(5)
_cell_measurement_reflns_used 9839
_cell_measurement_temperature 100(2)
_cell_measurement_theta_max 25.00
_cell_measurement_theta_min 2.45
_cell_volume 5789(2)
_computing_cell_refinement 'Bruker SAINT'
_computing_data_collection 'Bruker APEX2'
_computing_data_reduction 'Bruker SAINT'
_computing_molecular_graphics 'Bruker SHELXTL'
_computing_publication_material 'Bruker SHELXTL'
_computing_structure_refinement 'SHELXL-97 (Sheldrick, 2008)'
_computing_structure_solution 'SHELXS-97 (Sheldrick, 2008)'
_diffrn_ambient_temperature 100(2)
_diffrn_measured_fraction_theta_full 1.00
_diffrn_measured_fraction_theta_max 1.00
_diffrn_measurement_device_type 'Bruker APEX-II CCD'
_diffrn_measurement_method '\f and \w scans'
_diffrn_radiation_monochromator graphite
_diffrn_radiation_source 'fine-focus sealed tube'
_diffrn_radiation_type MoK\a
_diffrn_radiation_wavelength 0.71073
_diffrn_reflns_av_R_equivalents 0.0702
_diffrn_reflns_av_sigmaI/netI 0.0985
_diffrn_reflns_limit_h_max 16
_diffrn_reflns_limit_h_min -14
_diffrn_reflns_limit_k_max 24
_diffrn_reflns_limit_k_min -24
_diffrn_reflns_limit_l_max 25
_diffrn_reflns_limit_l_min -23
_diffrn_reflns_number 46423
_diffrn_reflns_theta_full 25.00
_diffrn_reflns_theta_max 25.00
_diffrn_reflns_theta_min 2.43
_exptl_absorpt_coefficient_mu 5.182
_exptl_absorpt_correction_T_max 0.337
_exptl_absorpt_correction_T_min 0.180
_exptl_absorpt_correction_type multi-scan
_exptl_absorpt_process_details multi-scan
_exptl_crystal_colour red
_exptl_crystal_density_diffrn 1.993
_exptl_crystal_density_method 'not measured'
_exptl_crystal_description Plate
_exptl_crystal_F_000 3320
_exptl_crystal_size_max 0.38
_exptl_crystal_size_mid 0.29
_exptl_crystal_size_min 0.21
_refine_diff_density_max 3.527
_refine_diff_density_min -2.083
_refine_diff_density_rms 0.369
_refine_ls_extinction_method none
_refine_ls_goodness_of_fit_ref 1.061
_refine_ls_hydrogen_treatment constr
_refine_ls_matrix_type full
_refine_ls_number_parameters 1503
_refine_ls_number_reflns 20408
_refine_ls_number_restraints 1822
_refine_ls_restrained_S_all 1.014
_refine_ls_R_factor_all 0.1351
_refine_ls_R_factor_gt 0.0709
_refine_ls_shift/su_max 0.001
_refine_ls_shift/su_mean 0.000
_refine_ls_structure_factor_coef Fsqd
_refine_ls_weighting_details 'calc w=1/[\s^2^(Fo^2^)+(0.0610P)^2^+202.7171P] where P=(Fo^2^+2Fc^2^)/3'
_refine_ls_weighting_scheme calc
_refine_ls_wR_factor_gt 0.1590
_refine_ls_wR_factor_ref 0.1923
_reflns_number_gt 17834
_reflns_number_total 20408
_reflns_threshold_expression >2sigma(I)
_cod_data_source_file c4nj00349g2.cif
_cod_data_source_block complex3
_cod_depositor_comments
;
The following automatic conversions were performed:

'_symmetry_cell_setting' value 'Triclinic' changed to 'triclinic'
according to
/usr/data/users/saulius/crontab/automatic-downloads/current/RSC/lib/dictionaries/cif_core.dic
dictionary named 'cif_core.dic' version 2.4.2 from 2011-04-26.

Automatic conversion script
Id: cif_fix_values 2281 2013-09-26 08:29:07Z andrius 
;
_cod_original_sg_symbol_H-M P-1
_cod_database_code 7054301

loop_
_symmetry_equiv_pos_as_xyz
'x, y, z'
'-x, -y, -z'

loop_
_atom_site_label
_atom_site_type_symbol
_atom_site_fract_x
_atom_site_fract_y
_atom_site_fract_z
_atom_site_U_iso_or_equiv
_atom_site_adp_type
_atom_site_occupancy
_atom_site_symmetry_multiplicity
_atom_site_calc_flag
_atom_site_refinement_flags
Dy1 Dy 0.58375(4) 0.46196(3) 0.34043(3) 0.02582(14) Uani 1 1 d U
Dy2 Dy 0.85131(4) 0.96258(3) 0.33742(3) 0.02199(13) Uani 1 1 d U
Dy3 Dy 1.09856(4) 0.91369(3) 0.30379(3) 0.02251(14) Uani 1 1 d U
Dy4 Dy 0.86670(4) 0.86092(3) 0.21840(3) 0.02377(14) Uani 1 1 d U
Dy5 Dy 0.34798(4) 0.40840(3) 0.30576(3) 0.02714(15) Uani 1 1 d U
Dy6 Dy 0.59162(5) 0.36059(3) 0.22039(3) 0.03097(15) Uani 1 1 d U
Dy7 Dy 0.49481(5) 0.52400(3) 0.17921(3) 0.03243(16) Uani 1 1 d U
Dy8 Dy 0.94730(4) 1.02731(3) 0.17767(3) 0.02668(15) Uani 1 1 d U
O1 O 1.0991(6) 1.0166(4) 0.2250(4) 0.0279(14) Uani 1 1 d U
O2 O 1.2054(6) 0.9877(4) 0.3493(4) 0.0286(15) Uani 1 1 d U
C1 C 0.5022(8) 0.3164(6) 0.4185(6) 0.027(3) Uani 1 1 d U
C2 C 1.0585(9) 1.0220(6) 0.3936(6) 0.025(2) Uani 1 1 d U
C3 C 0.2007(9) 0.5596(5) 0.4177(5) 0.024(2) Uani 1 1 d U
H3 H 0.1312 0.5594 0.4143 0.029 Uiso 1 1 calc R
C4 C 0.7387(8) 1.0472(5) 0.4339(5) 0.020(2) Uani 1 1 d U
C5 C 0.6846(9) 0.7917(6) 0.3181(6) 0.029(2) Uani 1 1 d U
C6 C 0.7293(9) 0.9778(6) 0.1268(5) 0.023(2) Uani 1 1 d U
C7 C 1.0083(9) 1.0591(5) 0.4317(6) 0.024(2) Uani 1 1 d U
N1 N 0.9356(8) 0.5607(5) 0.4325(6) 0.038(3) Uani 1 1 d U
C8 C 0.8885(10) 1.1734(6) 0.0730(6) 0.034(3) Uani 1 1 d U
C9 C 1.3092(8) 0.9960(6) 0.3390(6) 0.031(3) Uani 1 1 d U
H9A H 1.3222 1.0428 0.3152 0.046 Uiso 1 1 calc R
H9B H 1.3343 0.9648 0.3143 0.046 Uiso 1 1 calc R
H9C H 1.3421 0.9860 0.3804 0.046 Uiso 1 1 calc R
C10 C 1.1598(8) 1.0265(5) 0.3894(5) 0.021(2) Uani 1 1 d U
C11 C 0.6600(9) 1.0221(5) 0.4061(5) 0.022(2) Uani 1 1 d U
N2 N 0.6365(11) 0.7698(6) -0.0019(6) 0.057(4) Uani 1 1 d U
C12 C 0.5963(11) 0.7284(6) 0.0346(7) 0.044(3) Uani 1 1 d U
C13 C 0.6412(11) 0.8053(6) 0.1695(8) 0.049(4) Uani 1 1 d U
H13A H 0.5721 0.8160 0.1770 0.073 Uiso 1 1 calc R
H13B H 0.6630 0.7659 0.2033 0.073 Uiso 1 1 calc R
H13C H 0.6483 0.7948 0.1278 0.073 Uiso 1 1 calc R
C14 C 0.5915(9) 0.9651(6) 0.3322(6) 0.032(2) Uani 1 1 d U
H14 H 0.5316 0.9724 0.3574 0.038 Uiso 1 1 calc R
C15 C 0.3664(9) 0.5191(5) 0.3933(5) 0.023(2) Uani 1 1 d U
C16 C 0.9049(9) 1.0603(5) 0.4423(6) 0.025(2) Uani 1 1 d U
H16 H 0.8837 1.0834 0.4734 0.029 Uiso 1 1 calc R
C17 C 0.5096(9) 0.5659(5) 0.4389(5) 0.024(2) Uani 1 1 d U
H17 H 0.5249 0.5932 0.4670 0.028 Uiso 1 1 calc R
C18 C 0.6621(9) 0.9240(6) 0.1360(6) 0.026(2) Uani 1 1 d U
C19 C 0.7256(9) 0.4805(6) 0.1327(6) 0.033(3) Uani 1 1 d U
C20 C 0.9739(10) 1.1856(5) 0.0985(6) 0.034(2) Uani 1 1 d U
C21 C 0.5988(9) 0.8899(6) 0.3345(6) 0.030(2) Uani 1 1 d U
C22 C 0.6818(9) 0.5511(5) 0.4331(6) 0.026(2) Uani 1 1 d U
C23 C 0.8880(11) 0.4363(7) 0.1114(7) 0.045(3) Uani 1 1 d U
H23 H 0.9345 0.3997 0.1188 0.053 Uiso 1 1 calc R
C24 C 0.2610(9) 0.5192(5) 0.3894(6) 0.024(2) Uani 1 1 d U
N157 N 0.3686(10) 0.6752(6) 0.2872(7) 0.057(4) Uani 1 1 d U
C26 C 0.1205(9) 0.4730(6) 0.3549(6) 0.028(3) Uani 1 1 d U
H26A H 0.0938 0.4629 0.3987 0.042 Uiso 1 1 calc R
H26B H 0.1030 0.4368 0.3349 0.042 Uiso 1 1 calc R
H26C H 0.0929 0.5164 0.3300 0.042 Uiso 1 1 calc R
C27 C 0.8573(9) 0.5443(5) 0.4228(6) 0.027(3) Uani 1 1 d U
C28 C 0.8102(13) 1.1194(6) 0.2488(6) 0.054(4) Uani 1 1 d U
H28A H 0.8580 1.1551 0.2321 0.081 Uiso 1 1 calc R
H28B H 0.7865 1.1225 0.2911 0.081 Uiso 1 1 calc R
H28C H 0.7546 1.1252 0.2196 0.081 Uiso 1 1 calc R
C29 C 0.7598(9) 0.5245(5) 0.4082(6) 0.026(2) Uani 1 1 d U
C30 C 0.8404(10) 0.3826(6) 0.3494(7) 0.039(3) Uani 1 1 d U
C31 C 0.5180(10) 0.8480(7) 0.3580(7) 0.039(3) Uani 1 1 d U
H31 H 0.4600 0.8668 0.3725 0.047 Uiso 1 1 calc R
C32 C 0.5535(11) 0.6749(6) 0.0816(7) 0.039(3) Uani 1 1 d U
C33 C 1.2455(10) 0.7780(6) 0.3947(7) 0.037(3) Uani 1 1 d U
H33A H 1.1817 0.7568 0.4067 0.056 Uiso 1 1 calc R
H33B H 1.2882 0.7676 0.4322 0.056 Uiso 1 1 calc R
H33C H 1.2761 0.7603 0.3607 0.056 Uiso 1 1 calc R
C34 C 0.6050(10) 1.0496(7) 0.0632(6) 0.038(3) Uani 1 1 d U
H34 H 0.5844 1.0927 0.0375 0.046 Uiso 1 1 calc R
C35 C 0.6411(11) 0.2037(6) 0.3354(7) 0.040(3) Uani 1 1 d U
H35A H 0.6909 0.1671 0.3422 0.061 Uiso 1 1 calc R
H35B H 0.5853 0.1918 0.3128 0.061 Uiso 1 1 calc R
H35C H 0.6185 0.2101 0.3769 0.061 Uiso 1 1 calc R
C36 C 0.6980(9) 1.0420(6) 0.0890(6) 0.028(2) Uani 1 1 d U
C37 C 1.0643(9) 0.7688(5) 0.2731(6) 0.027(2) Uani 1 1 d U
C38 C 0.7584(10) 1.1025(6) 0.0749(6) 0.031(3) Uani 1 1 d U
H38 H 0.7310 1.1414 0.0457 0.038 Uiso 1 1 calc R
C39 C 1.3515(10) 1.0217(7) 0.1689(7) 0.040(3) Uani 1 1 d U
H39 H 1.4062 0.9916 0.1702 0.048 Uiso 1 1 calc R
C40 C 0.6787(10) 0.8606(6) 0.3127(6) 0.030(2) Uani 1 1 d U
C41 C 1.2851(10) 1.1361(7) 0.1414(7) 0.043(3) Uani 1 1 d U
H41 H 1.2945 1.1832 0.1234 0.052 Uiso 1 1 calc R
C42 C 0.8396(12) 1.2233(7) 0.0224(7) 0.047(4) Uani 1 1 d U
C43 C 0.3942(11) 0.2663(6) 0.2642(6) 0.038(3) Uani 1 1 d U
C44 C 0.7634(10) 0.3574(6) 0.3212(6) 0.031(2) Uani 1 1 d U
C45 C 1.1001(11) 0.6956(6) 0.2955(6) 0.040(3) Uani 1 1 d U
H45A H 1.1720 0.6936 0.2915 0.059 Uiso 1 1 calc R
H45B H 1.0711 0.6688 0.2691 0.059 Uiso 1 1 calc R
H45C H 1.0805 0.6771 0.3404 0.059 Uiso 1 1 calc R
C170 C 0.3462(11) 0.6633(7) 0.2381(7) 0.047(3) Uani 1 1 d U
C46 C 0.4098(9) 0.5609(5) 0.4288(6) 0.025(2) Uani 1 1 d U
C47 C 0.0884(11) 0.5149(7) 0.1791(7) 0.047(3) Uani 1 1 d U
H47 H 0.0382 0.4840 0.1769 0.056 Uiso 1 1 calc R
C48 C 1.3588(11) 1.0901(7) 0.1413(7) 0.047(3) Uani 1 1 d U
H48 H 1.4192 1.1061 0.1208 0.056 Uiso 1 1 calc R
C49 C 0.3225(10) 0.6542(6) 0.1758(7) 0.040(2) Uani 1 1 d U
H49 H 0.3000 0.6993 0.1487 0.048 Uiso 1 1 calc R
C50 C 1.2622(9) 0.9989(6) 0.1942(6) 0.030(2) Uani 1 1 d U
C51 C 0.5435(11) 0.9979(7) 0.0734(6) 0.041(3) Uani 1 1 d U
H51 H 0.4797 1.0045 0.0554 0.049 Uiso 1 1 calc R
C52 C 0.1490(10) 0.6274(7) 0.1535(7) 0.041(3) Uani 1 1 d U
H52 H 0.1389 0.6744 0.1344 0.050 Uiso 1 1 calc R
C53 C 0.5615(9) 1.0428(6) 0.4191(6) 0.029(3) Uani 1 1 d U
C54 C 1.1083(10) 1.1599(6) 0.1724(6) 0.036(2) Uani 1 1 d U
H54 H 1.1271 1.2053 0.1450 0.044 Uiso 1 1 calc R
C55 C 0.2518(10) 0.5355(6) 0.2049(6) 0.0338(15) Uani 1 1 d U
C56 C 0.8224(11) 0.3081(7) 0.1732(8) 0.053(4) Uani 1 1 d U
H56A H 0.8474 0.3122 0.1295 0.079 Uiso 1 1 calc R
H56B H 0.7840 0.2667 0.1872 0.079 Uiso 1 1 calc R
H56C H 0.8778 0.3057 0.2021 0.079 Uiso 1 1 calc R
C57 C 0.7958(12) 0.7003(6) 0.3191(9) 0.056(4) Uani 1 1 d U
H57A H 0.8080 0.6921 0.3650 0.084 Uiso 1 1 calc R
H57B H 0.8548 0.6881 0.2975 0.084 Uiso 1 1 calc R
H57C H 0.7409 0.6726 0.3126 0.084 Uiso 1 1 calc R
C167 C 1.0890(10) 1.1686(7) 0.2340(7) 0.041(3) Uani 1 1 d U
C58 C 0.7648(11) 0.2873(6) 0.3257(7) 0.045(3) Uani 1 1 d U
N3 N 0.7942(13) 1.2621(7) -0.0140(8) 0.089(6) Uani 1 1 d U
C59 C 0.9174(11) 0.3405(7) 0.3768(7) 0.047(3) Uani 1 1 d U
H59 H 0.9687 0.3585 0.3963 0.056 Uiso 1 1 calc R
C60 C 0.2124(11) 0.2655(6) 0.3924(7) 0.043(4) Uani 1 1 d U
H60A H 0.1750 0.2560 0.3575 0.064 Uiso 1 1 calc R
H60B H 0.1756 0.2499 0.4328 0.064 Uiso 1 1 calc R
H60C H 0.2762 0.2416 0.3956 0.064 Uiso 1 1 calc R
C61 C 0.6044(10) 0.7504(6) 0.3412(6) 0.037(3) Uani 1 1 d U
H61 H 0.6064 0.7032 0.3436 0.045 Uiso 1 1 calc R
C62 C 0.8401(10) 0.4586(6) 0.3440(7) 0.035(2) Uani 1 1 d U
H62 H 0.8967 0.4669 0.3696 0.042 Uiso 1 1 calc R
C63 C 0.2409(10) 0.6054(6) 0.1782(6) 0.0338(15) Uani 1 1 d U
C64 C 0.4620(10) 0.6837(6) 0.1073(6) 0.035(3) Uani 1 1 d U
C65 C 1.1943(10) 1.1117(6) 0.1692(6) 0.035(3) Uani 1 1 d U
C66 C 0.6177(10) 0.6168(6) 0.2537(6) 0.0338(15) Uani 1 1 d U
H66A H 0.6724 0.6235 0.2226 0.051 Uiso 1 1 calc R
H66B H 0.6423 0.6170 0.2959 0.051 Uiso 1 1 calc R
H66C H 0.5687 0.6535 0.2401 0.051 Uiso 1 1 calc R
C67 C 0.5032(12) 0.2518(7) 0.4717(7) 0.051(4) Uani 1 1 d U
H67A H 0.4945 0.2129 0.4537 0.077 Uiso 1 1 calc R
H67B H 0.4495 0.2536 0.5022 0.077 Uiso 1 1 calc R
H67C H 0.5662 0.2469 0.4939 0.077 Uiso 1 1 calc R
C68 C 0.0736(11) 0.5856(7) 0.1551(8) 0.050(4) Uani 1 1 d U
H68 H 0.0108 0.6035 0.1403 0.059 Uiso 1 1 calc R
C69 C 0.7959(11) 0.4271(7) 0.1371(6) 0.041(3) Uani 1 1 d U
N4 N 0.8346(7) 1.0351(4) 0.4163(4) 0.0202(15) Uani 1 1 d U
N5 N 0.8431(8) 1.1105(5) 0.0963(5) 0.0279(18) Uani 1 1 d U
O5 O 0.7620(7) 0.3651(4) 0.1743(4) 0.0424(18) Uani 1 1 d U
O6 O 0.6370(7) 0.4657(4) 0.1572(4) 0.0389(15) Uani 1 1 d U
N6 N 0.6797(7) 0.9847(5) 0.3645(5) 0.0295(17) Uani 1 1 d U
N7 N 0.5849(8) 0.5394(5) 0.4164(5) 0.0284(16) Uani 1 1 d U
N8 N 0.4838(8) 1.0615(6) 0.4273(5) 0.040(3) Uani 1 1 d U
N9 N 1.0188(8) 1.1411(5) 0.1449(6) 0.039(2) Uani 1 1 d U
O7 O 0.7584(6) 0.8995(4) 0.2868(4) 0.0244(13) Uani 1 1 d U
O8 O 0.9489(5) 0.9304(4) 0.2628(4) 0.0227(11) Uani 1 1 d U
O9 O 0.8553(6) 1.0557(4) 0.2540(4) 0.0298(15) Uani 1 1 d U
O10 O 0.8182(6) 0.9670(4) 0.1527(4) 0.0252(13) Uani 1 1 d U
O11 O 1.0144(6) 0.9798(4) 0.3635(4) 0.0258(13) Uani 1 1 d U
O12 O 0.8699(6) 0.8565(4) 0.4066(4) 0.0243(16) Uani 1 1 d U
O13 O 1.1216(6) 0.8150(4) 0.2707(4) 0.0266(16) Uani 1 1 d U
O14 O 1.2449(6) 0.9303(4) 0.2272(4) 0.0317(17) Uani 1 1 d U
O15 O 1.0243(6) 0.8310(4) 0.3846(4) 0.0301(17) Uani 1 1 d U
O16 O 0.9744(6) 0.7762(4) 0.2620(5) 0.0355(19) Uani 1 1 d U
O17 O 0.7722(6) 0.7692(4) 0.2935(4) 0.0337(18) Uani 1 1 d U
O18 O 1.0303(7) 1.0013(5) 0.0921(5) 0.0481(18) Uani 1 1 d U
O19 O 0.9995(7) 0.8989(5) 0.1461(4) 0.0530(18) Uani 1 1 d U
O20 O 0.8586(8) 0.7889(5) 0.1452(5) 0.067(2) Uani 1 1 d U
C70 C 1.2149(10) 1.0633(5) 0.4178(6) 0.026(2) Uani 1 1 d U
H70 H 1.2844 1.0649 0.4126 0.032 Uiso 1 1 calc R
O21 O 0.3410(6) 0.5091(4) 0.2274(4) 0.0324(15) Uani 1 1 d U
O22 O 0.4312(6) 0.3254(4) 0.3814(4) 0.0315(17) Uani 1 1 d U
O23 O 0.5004(6) 0.4287(4) 0.2661(4) 0.0264(11) Uani 1 1 d U
O24 O 0.5652(6) 0.3604(4) 0.4177(4) 0.0285(17) Uani 1 1 d U
O25 O 0.4189(6) 0.4772(4) 0.3667(4) 0.0259(13) Uani 1 1 d U
O26 O 0.6872(6) 0.3956(4) 0.2943(4) 0.0287(14) Uani 1 1 d U
O27 O 0.6834(7) 0.2661(4) 0.2975(5) 0.0427(19) Uani 1 1 d U
O28 O 0.2002(6) 0.4256(4) 0.2332(4) 0.0349(17) Uani 1 1 d U
O29 O 0.3344(7) 0.3142(4) 0.2657(4) 0.0348(17) Uani 1 1 d U
O30 O 0.2279(7) 0.3397(4) 0.3793(4) 0.0354(18) Uani 1 1 d U
N10 N 0.7511(7) 0.4807(5) 0.3731(5) 0.0328(18) Uani 1 1 d U
O31 O 0.4850(7) 0.2752(4) 0.2529(5) 0.048(2) Uani 1 1 d U
N11 N 0.5990(9) 0.6094(5) 0.1041(5) 0.042(2) Uani 1 1 d U
N12 N 0.4138(9) 0.6360(5) 0.1478(6) 0.042(2) Uani 1 1 d U
O32 O 0.7003(6) 0.8625(4) 0.1701(4) 0.0274(15) Uani 1 1 d U
O33 O 0.5745(6) 0.5547(4) 0.2570(4) 0.0318(15) Uani 1 1 d U
O34 O 0.2264(6) 0.4772(4) 0.3562(4) 0.0264(15) Uani 1 1 d U
O35 O 0.4597(7) 0.4137(5) 0.1475(4) 0.0440(15) Uani 1 1 d U
C71 C 0.7158(8) 1.0839(6) 0.4802(6) 0.024(2) Uani 1 1 d U
O36 O 0.6095(9) 0.3076(5) 0.1314(5) 0.067(2) Uani 1 1 d U
O40 O 0.4366(9) 0.5158(5) 0.0776(5) 0.058(2) Uani 1 1 d U
C72 C 0.3452(9) 0.6019(5) 0.4552(6) 0.026(2) Uani 1 1 d U
H72 H 0.3727 0.6320 0.4770 0.031 Uiso 1 1 calc R
C73 C 1.1622(8) 1.1004(5) 0.4568(5) 0.023(2) Uani 1 1 d U
H73 H 1.1969 1.1278 0.4782 0.027 Uiso 1 1 calc R
C74 C 1.0644(9) 1.0964(6) 0.4630(6) 0.028(2) Uani 1 1 d U
H74 H 1.0317 1.1202 0.4901 0.034 Uiso 1 1 calc R
C75 C 0.2454(9) 0.6007(5) 0.4514(6) 0.030(3) Uani 1 1 d U
H75 H 0.2057 0.6282 0.4718 0.036 Uiso 1 1 calc R
N13 N 0.7039(7) 1.1135(5) 0.5185(5) 0.029(2) Uani 1 1 d U
C76 C 1.1810(10) 1.0412(7) 0.1970(7) 0.038(3) Uani 1 1 d U
C77 C 1.0140(11) 1.2532(7) 0.0748(8) 0.048(4) Uani 1 1 d U
N14 N 1.0474(10) 1.3059(6) 0.0566(8) 0.064(4) Uani 1 1 d U
C78 C 0.9214(12) 0.2731(7) 0.3764(9) 0.065(4) Uani 1 1 d U
H78 H 0.9773 0.2454 0.3920 0.078 Uiso 1 1 calc R
C79 C 0.8427(12) 0.2472(7) 0.3531(9) 0.065(4) Uani 1 1 d U
H79 H 0.8420 0.1999 0.3559 0.078 Uiso 1 1 calc R
N15 N 0.3922(10) 0.8087(5) 0.0797(6) 0.051(4) Uani 1 1 d U
C80 C 0.5724(9) 0.9342(7) 0.1105(6) 0.035(3) Uani 1 1 d U
H80 H 0.5281 0.8976 0.1177 0.042 Uiso 1 1 calc R
C81 C 0.5232(11) 0.7813(7) 0.3599(7) 0.047(3) Uani 1 1 d U
H81 H 0.4674 0.7544 0.3752 0.057 Uiso 1 1 calc R
C82 C 1.3167(10) 0.8807(7) 0.2204(7) 0.046(4) Uani 1 1 d U
H82A H 1.3316 0.8860 0.1748 0.070 Uiso 1 1 calc R
H82B H 1.2912 0.8353 0.2391 0.070 Uiso 1 1 calc R
H82C H 1.3767 0.8868 0.2425 0.070 Uiso 1 1 calc R
C83 C 0.9426(8) 0.8159(6) 0.4115(6) 0.026(3) Uani 1 1 d U
C84 C 0.9344(11) 0.7455(7) 0.4515(8) 0.046(4) Uani 1 1 d U
H84A H 0.8650 0.7349 0.4610 0.069 Uiso 1 1 calc R
H84B H 0.9694 0.7408 0.4917 0.069 Uiso 1 1 calc R
H84C H 0.9635 0.7140 0.4284 0.069 Uiso 1 1 calc R
C85 C 1.0407(11) 0.9389(8) 0.1011(7) 0.047(2) Uani 1 1 d U
C87 C 0.4216(11) 0.7554(6) 0.0889(7) 0.040(3) Uani 1 1 d U
C88 C 0.8465(11) 0.5540(7) 0.0665(7) 0.045(3) Uani 1 1 d U
H88 H 0.8644 0.5979 0.0420 0.054 Uiso 1 1 calc R
C89 C 0.7515(10) 0.5443(7) 0.0950(6) 0.038(3) Uani 1 1 d U
C90 C 0.6865(11) 0.6031(7) 0.0825(6) 0.039(3) Uani 1 1 d U
H90 H 0.7121 0.6429 0.0543 0.047 Uiso 1 1 calc R
C91 C 0.3561(12) 0.1944(7) 0.2783(8) 0.055(4) Uani 1 1 d U
H91A H 0.2840 0.1957 0.2799 0.083 Uiso 1 1 calc R
H91B H 0.3810 0.1680 0.3197 0.083 Uiso 1 1 calc R
H91C H 0.3786 0.1732 0.2445 0.083 Uiso 1 1 calc R
C92 C 0.1769(10) 0.4926(6) 0.2054(6) 0.034(3) Uani 1 1 d U
N16 N 0.7131(8) 0.6319(5) 0.5055(5) 0.032(3) Uani 1 1 d U
C93 C 0.6942(9) 0.5972(6) 0.4734(6) 0.028(3) Uani 1 1 d U
N158 N 0.8606(12) 0.5397(8) 0.2324(8) 0.080(5) Uani 1 1 d U
C169 C 0.8542(12) 0.5005(7) 0.2806(8) 0.053(4) Uani 1 1 d U
O99 O 1.2317(6) 0.8505(4) 0.3722(4) 0.0279(17) Uani 1 1 d U
C168 C 0.5848(12) 1.0099(8) 0.2714(8) 0.052(4) Uani 1 1 d U
N160 N 0.5768(11) 1.0507(7) 0.2238(7) 0.067(4) Uani 1 1 d U
C96 C 0.4325(13) 0.4494(8) 0.0962(7) 0.057(2) Uani 1 1 d U
C97 C 0.3824(19) 0.4114(10) 0.0533(11) 0.127(6) Uani 1 1 d U
H97A H 0.4218 0.3709 0.0518 0.190 Uiso 1 1 calc R
H97B H 0.3768 0.4411 0.0099 0.190 Uiso 1 1 calc R
H97C H 0.3167 0.3979 0.0706 0.190 Uiso 1 1 calc R
C98 C 0.5677(17) 0.2456(10) 0.1258(10) 0.104(6) Uani 1 1 d U
H98A H 0.5846 0.2090 0.1635 0.156 Uiso 1 1 calc R
H98B H 0.5940 0.2342 0.0872 0.156 Uiso 1 1 calc R
H98C H 0.4961 0.2511 0.1229 0.156 Uiso 1 1 calc R
C99 C 1.1042(14) 0.9083(8) 0.0563(8) 0.069(4) Uani 1 1 d U
H99A H 1.1707 0.8991 0.0735 0.104 Uiso 1 1 calc R
H99B H 1.1073 0.9402 0.0139 0.104 Uiso 1 1 calc R
H99C H 1.0755 0.8658 0.0528 0.104 Uiso 1 1 calc R
C100 C 0.9258(14) 0.7362(8) 0.1345(10) 0.085(5) Uani 1 1 d U
H10A H 0.9915 0.7550 0.1240 0.128 Uiso 1 1 calc R
H10B H 0.9024 0.7193 0.0990 0.128 Uiso 1 1 calc R
H10C H 0.9289 0.6988 0.1734 0.128 Uiso 1 1 calc R
C101 C 0.1311(11) 0.3770(6) 0.2285(6) 0.042(3) Uani 1 1 d U
H10D H 0.0682 0.3871 0.2474 0.063 Uiso 1 1 calc R
H10E H 0.1549 0.3318 0.2515 0.063 Uiso 1 1 calc R
H10F H 0.1219 0.3783 0.1833 0.063 Uiso 1 1 calc R
C102 C 0.9133(11) 0.5011(8) 0.0736(7) 0.047(3) Uani 1 1 d U
H102 H 0.9762 0.5080 0.0533 0.057 Uiso 1 1 calc R
N159 N 1.0666(11) 1.1754(5) 0.2854(6) 0.058(4) Uani 1 1 d U

loop_
_atom_site_aniso_label
_atom_site_aniso_U_11
_atom_site_aniso_U_22
_atom_site_aniso_U_33
_atom_site_aniso_U_23
_atom_site_aniso_U_13
_atom_site_aniso_U_12
Dy1 0.0308(3) 0.0233(3) 0.0249(3) -0.0088(2) 0.0028(3) -0.0044(2)
Dy2 0.0243(3) 0.0228(2) 0.0208(3) -0.0089(2) 0.0006(2) -0.0014(2)
Dy3 0.0245(3) 0.0236(3) 0.0199(3) -0.0064(2) 0.0022(2) -0.0020(2)
Dy4 0.0307(3) 0.0204(2) 0.0216(3) -0.0080(2) -0.0009(2) 0.0013(2)
Dy5 0.0364(3) 0.0223(3) 0.0225(3) -0.0046(2) -0.0033(3) -0.0048(2)
Dy6 0.0432(4) 0.0252(3) 0.0264(3) -0.0103(2) -0.0035(3) 0.0050(3)
Dy7 0.0492(4) 0.0215(3) 0.0240(3) -0.0018(2) 0.0057(3) 0.0020(3)
Dy8 0.0356(3) 0.0223(3) 0.0212(3) -0.0036(2) 0.0001(3) -0.0021(2)
O1 0.028(2) 0.022(3) 0.032(3) -0.002(2) 0.006(2) -0.002(2)
O2 0.021(3) 0.030(3) 0.041(4) -0.022(3) -0.001(3) 0.009(3)
C1 0.018(5) 0.025(5) 0.033(6) 0.004(4) 0.001(4) -0.008(4)
C2 0.024(4) 0.026(4) 0.025(5) -0.007(3) 0.004(4) -0.004(4)
C3 0.030(5) 0.016(4) 0.021(6) 0.005(3) 0.008(4) -0.004(4)
C4 0.026(4) 0.026(5) 0.009(4) -0.004(3) 0.001(4) -0.003(4)
C5 0.039(4) 0.027(4) 0.017(6) 0.002(4) 0.008(4) -0.002(3)
C6 0.028(4) 0.030(4) 0.011(5) -0.005(4) 0.000(4) 0.005(3)
C7 0.026(4) 0.016(4) 0.030(5) -0.010(4) -0.002(4) -0.002(4)
N1 0.040(5) 0.026(5) 0.052(7) -0.012(5) -0.002(5) -0.011(4)
C8 0.050(5) 0.018(4) 0.030(6) 0.003(4) 0.011(4) 0.001(3)
C9 0.019(4) 0.043(7) 0.031(7) -0.010(5) 0.011(5) -0.009(5)
C10 0.028(4) 0.019(4) 0.016(5) -0.007(3) -0.003(4) 0.008(4)
C11 0.030(4) 0.016(4) 0.017(5) -0.001(3) -0.006(4) 0.002(4)
N2 0.097(10) 0.033(6) 0.042(7) -0.010(5) 0.008(6) -0.023(6)
C12 0.060(7) 0.027(5) 0.043(8) -0.006(4) -0.009(5) -0.014(5)
C13 0.049(7) 0.032(5) 0.070(10) -0.021(6) -0.031(7) -0.001(5)
C14 0.018(4) 0.044(4) 0.044(5) -0.028(4) 0.005(4) -0.007(4)
C15 0.032(4) 0.022(4) 0.014(5) 0.000(3) -0.005(4) 0.005(4)
C16 0.029(4) 0.020(5) 0.028(6) -0.010(4) -0.006(4) -0.003(4)
C17 0.036(4) 0.019(5) 0.015(5) -0.002(4) 0.003(4) -0.009(4)
C18 0.026(4) 0.035(4) 0.023(6) -0.016(4) 0.000(4) 0.001(3)
C19 0.033(4) 0.039(4) 0.029(6) -0.011(4) 0.000(4) -0.002(3)
C20 0.057(5) 0.011(4) 0.034(6) -0.009(4) 0.009(4) 0.004(4)
C21 0.033(5) 0.041(4) 0.026(6) -0.026(4) -0.002(4) -0.009(3)
C22 0.032(4) 0.016(4) 0.024(5) 0.003(3) 0.002(4) -0.005(4)
C23 0.048(5) 0.051(5) 0.041(7) -0.024(5) 0.016(5) 0.009(5)
C24 0.027(4) 0.018(4) 0.027(5) -0.005(3) -0.001(4) -0.004(4)
N157 0.072(9) 0.047(7) 0.052(5) -0.014(5) -0.002(6) -0.007(7)
C26 0.034(4) 0.032(6) 0.022(6) -0.016(5) -0.002(5) -0.006(5)
C27 0.025(4) 0.018(5) 0.035(7) -0.003(5) 0.012(5) -0.003(4)
C28 0.107(11) 0.032(5) 0.025(7) -0.014(4) 0.011(7) 0.026(6)
C29 0.032(4) 0.008(4) 0.034(6) 0.001(3) -0.005(4) -0.002(4)
C30 0.040(5) 0.029(4) 0.048(7) -0.011(4) -0.004(4) 0.004(4)
C31 0.035(5) 0.046(4) 0.036(7) -0.011(5) 0.005(5) -0.009(4)
C32 0.065(5) 0.016(4) 0.038(7) -0.009(4) 0.002(5) -0.010(4)
C33 0.031(7) 0.035(5) 0.036(8) 0.007(6) -0.004(6) 0.007(5)
C34 0.036(5) 0.046(5) 0.030(7) -0.006(5) -0.005(5) 0.011(4)
C35 0.053(8) 0.032(5) 0.034(7) -0.005(5) 0.004(6) 0.006(5)
C36 0.038(4) 0.033(4) 0.014(5) -0.006(4) -0.008(4) 0.008(3)
C37 0.030(4) 0.023(4) 0.033(6) -0.016(4) -0.003(5) 0.008(4)
C38 0.042(5) 0.031(5) 0.019(6) -0.003(5) 0.003(4) 0.004(4)
C39 0.032(5) 0.054(5) 0.039(7) -0.021(5) 0.014(5) 0.000(4)
C40 0.039(4) 0.027(4) 0.027(6) -0.010(4) 0.006(4) -0.008(3)
C41 0.041(5) 0.047(5) 0.045(7) -0.017(6) 0.017(6) -0.012(4)
C42 0.062(8) 0.035(6) 0.035(7) 0.009(5) 0.008(5) -0.002(6)
C43 0.053(5) 0.033(4) 0.033(7) -0.018(5) 0.005(6) -0.010(4)
C44 0.041(5) 0.031(4) 0.023(6) -0.012(4) 0.003(4) -0.001(3)
C45 0.069(8) 0.023(4) 0.033(7) -0.020(5) -0.020(7) 0.019(5)
C170 0.055(8) 0.047(7) 0.035(5) -0.002(5) -0.001(5) -0.007(6)
C46 0.033(4) 0.018(4) 0.021(5) -0.003(4) 0.006(4) -0.008(4)
C47 0.044(5) 0.040(4) 0.058(9) -0.015(6) -0.012(6) 0.000(4)
C48 0.033(5) 0.059(5) 0.050(8) -0.016(6) 0.005(6) -0.007(5)
C49 0.053(4) 0.021(4) 0.042(5) -0.003(5) -0.014(4) 0.012(3)
C50 0.030(4) 0.048(4) 0.018(5) -0.018(4) 0.011(4) -0.002(4)
C51 0.049(6) 0.050(6) 0.026(7) -0.012(5) -0.017(6) 0.002(4)
C52 0.047(5) 0.033(5) 0.042(8) -0.006(5) 0.005(6) 0.004(4)
C53 0.028(4) 0.038(6) 0.021(6) -0.006(5) -0.004(5) 0.001(5)
C54 0.038(4) 0.029(4) 0.038(4) 0.000(5) 0.017(4) -0.018(3)
C55 0.050(3) 0.027(2) 0.026(4) -0.010(2) -0.001(3) 0.006(2)
C56 0.044(7) 0.042(5) 0.078(11) -0.026(7) -0.003(7) 0.008(6)
C57 0.056(9) 0.021(4) 0.091(11) -0.016(5) 0.025(8) -0.008(5)
C167 0.033(7) 0.050(7) 0.045(5) -0.019(5) 0.008(5) -0.022(5)
C58 0.056(5) 0.030(4) 0.050(7) -0.011(5) -0.018(5) 0.006(4)
N3 0.098(11) 0.054(8) 0.088(11) 0.030(7) -0.021(8) 0.003(8)
C59 0.047(6) 0.037(4) 0.061(8) -0.022(5) -0.017(6) 0.007(5)
C60 0.059(9) 0.022(5) 0.048(9) -0.008(5) -0.005(7) -0.017(5)
C61 0.049(5) 0.032(5) 0.036(7) -0.018(5) 0.009(5) -0.016(4)
C62 0.032(4) 0.035(4) 0.045(5) -0.023(4) -0.005(5) 0.001(4)
C63 0.050(3) 0.027(2) 0.026(4) -0.010(2) -0.001(3) 0.006(2)
C64 0.056(5) 0.020(4) 0.031(6) -0.006(4) -0.014(4) -0.008(4)
C65 0.038(4) 0.039(4) 0.030(6) -0.010(5) 0.008(5) -0.017(4)
C66 0.050(3) 0.027(2) 0.026(4) -0.010(2) -0.001(3) 0.006(2)
C67 0.060(9) 0.041(6) 0.041(8) 0.012(5) -0.011(7) -0.005(6)
C68 0.041(5) 0.044(5) 0.056(9) -0.002(6) 0.004(6) 0.004(4)
C69 0.049(5) 0.044(4) 0.031(6) -0.011(5) 0.009(5) 0.007(4)
N4 0.021(3) 0.017(3) 0.024(3) -0.008(3) -0.003(3) 0.004(3)
N5 0.040(4) 0.026(3) 0.015(4) 0.001(3) 0.012(3) -0.004(3)
O5 0.052(3) 0.040(3) 0.035(4) -0.013(3) 0.008(3) 0.009(3)
O6 0.050(3) 0.032(3) 0.029(3) 0.000(3) 0.013(2) 0.002(2)
N6 0.022(3) 0.031(4) 0.046(4) -0.026(3) 0.002(3) -0.005(3)
N7 0.035(3) 0.023(3) 0.027(3) -0.007(3) -0.004(3) 0.003(3)
N8 0.029(5) 0.065(6) 0.043(6) -0.042(5) 0.002(5) -0.005(5)
N9 0.046(4) 0.024(3) 0.042(5) 0.000(3) -0.003(3) -0.006(3)
O7 0.025(2) 0.030(3) 0.021(3) -0.011(2) 0.003(2) -0.003(2)
O8 0.021(2) 0.025(2) 0.023(2) -0.0079(17) 0.0020(18) 0.0007(19)
O9 0.043(4) 0.024(2) 0.023(3) -0.007(2) -0.001(3) 0.006(3)
O10 0.031(3) 0.025(3) 0.018(3) -0.003(2) 0.000(2) -0.003(2)
O11 0.023(3) 0.025(3) 0.031(3) -0.011(2) 0.000(2) 0.003(2)
O12 0.023(3) 0.023(3) 0.028(3) -0.009(3) 0.000(3) -0.005(3)
O13 0.026(3) 0.026(3) 0.029(4) -0.010(3) 0.005(3) 0.003(2)
O14 0.029(3) 0.041(3) 0.026(4) -0.011(3) 0.009(3) 0.001(3)
O15 0.024(3) 0.030(3) 0.032(4) -0.003(3) 0.004(3) 0.002(3)
O16 0.026(3) 0.022(3) 0.058(5) -0.008(3) -0.010(3) 0.004(3)
O17 0.025(3) 0.023(3) 0.053(4) -0.007(3) -0.010(3) 0.002(2)
O18 0.035(4) 0.073(3) 0.045(3) -0.030(3) 0.011(3) -0.003(4)
O19 0.051(4) 0.077(4) 0.024(3) -0.004(3) 0.013(3) 0.019(3)
O20 0.080(5) 0.075(3) 0.070(4) -0.065(3) -0.032(4) 0.039(3)
C70 0.037(5) 0.016(5) 0.027(6) -0.005(4) -0.002(4) -0.006(4)
O21 0.042(2) 0.023(3) 0.029(3) 0.000(2) -0.008(2) 0.002(2)
O22 0.039(3) 0.025(3) 0.026(4) 0.003(3) -0.005(3) -0.007(3)
O23 0.036(2) 0.017(2) 0.026(2) -0.0061(17) 0.0018(18) -0.003(2)
O24 0.026(4) 0.028(3) 0.027(3) 0.000(3) 0.001(3) -0.007(3)
O25 0.033(3) 0.025(3) 0.023(3) -0.011(2) 0.001(2) -0.002(2)
O26 0.034(3) 0.022(3) 0.031(3) -0.010(2) 0.005(2) -0.003(2)
O27 0.054(4) 0.020(3) 0.050(4) -0.002(3) -0.011(3) 0.000(3)
O28 0.042(3) 0.036(3) 0.026(4) -0.006(3) -0.010(3) -0.003(3)
O29 0.049(4) 0.029(3) 0.030(4) -0.012(3) -0.005(3) -0.008(3)
O30 0.050(4) 0.023(3) 0.033(4) -0.005(3) -0.002(3) -0.013(3)
N10 0.029(3) 0.026(4) 0.044(4) -0.011(3) 0.001(3) -0.002(3)
O31 0.048(3) 0.021(3) 0.078(6) -0.017(3) -0.009(4) -0.001(3)
N11 0.061(4) 0.030(3) 0.031(4) 0.000(3) 0.003(4) 0.004(3)
N12 0.050(4) 0.028(3) 0.042(5) -0.001(3) -0.005(3) 0.004(3)
O32 0.038(3) 0.028(3) 0.021(3) -0.015(3) -0.007(3) 0.000(2)
O33 0.039(4) 0.022(2) 0.032(3) -0.001(2) 0.005(3) -0.005(2)
O34 0.031(3) 0.021(3) 0.028(4) -0.005(3) 0.000(3) -0.009(3)
O35 0.058(4) 0.047(3) 0.030(3) -0.013(2) -0.003(3) -0.002(3)
C71 0.012(5) 0.033(5) 0.031(5) -0.016(4) -0.007(4) 0.012(4)
O36 0.079(6) 0.080(4) 0.060(4) -0.051(3) -0.011(4) 0.014(4)
O40 0.083(6) 0.055(3) 0.037(3) -0.014(3) -0.011(3) -0.002(4)
C72 0.036(4) 0.015(5) 0.022(6) 0.003(4) 0.004(5) -0.004(4)
C73 0.027(4) 0.027(5) 0.018(5) -0.012(4) -0.014(4) -0.001(4)
C74 0.032(4) 0.028(5) 0.030(6) -0.014(4) -0.007(4) -0.004(4)
C75 0.036(5) 0.014(5) 0.038(6) -0.003(4) 0.000(5) 0.004(4)
N13 0.028(5) 0.042(5) 0.021(5) -0.017(4) -0.005(4) 0.006(5)
C76 0.032(4) 0.043(4) 0.035(7) -0.004(5) 0.009(5) 0.002(4)
C77 0.050(7) 0.026(4) 0.061(9) 0.000(5) 0.015(7) 0.000(4)
N14 0.064(9) 0.039(5) 0.084(10) -0.004(7) 0.013(8) -0.016(5)
C78 0.056(6) 0.033(5) 0.106(11) -0.018(7) -0.033(7) 0.003(5)
C79 0.058(6) 0.030(5) 0.110(11) -0.022(6) -0.034(6) 0.005(5)
N15 0.064(8) 0.024(4) 0.061(8) -0.002(5) -0.008(7) -0.010(5)
C80 0.031(5) 0.046(5) 0.033(7) -0.017(5) -0.002(5) 0.010(4)
C81 0.040(6) 0.044(5) 0.058(9) -0.012(6) 0.016(6) -0.015(5)
C82 0.043(7) 0.041(5) 0.056(9) -0.014(6) 0.021(6) -0.003(5)
C83 0.017(4) 0.030(4) 0.032(6) -0.008(4) -0.009(4) -0.004(4)
C84 0.039(8) 0.032(5) 0.058(10) 0.004(5) -0.002(7) 0.006(5)
C85 0.050(5) 0.065(4) 0.030(4) -0.020(3) 0.015(3) 0.002(4)
C87 0.057(8) 0.027(4) 0.034(7) -0.003(5) -0.005(7) -0.005(5)
C88 0.052(5) 0.047(5) 0.034(7) -0.006(6) 0.010(5) -0.011(4)
C89 0.043(5) 0.047(5) 0.018(6) 0.002(5) 0.009(5) -0.004(4)
C90 0.061(5) 0.042(5) 0.012(6) -0.004(5) 0.006(5) -0.004(4)
C91 0.069(9) 0.033(5) 0.065(10) -0.016(7) 0.010(9) -0.017(5)
C92 0.045(5) 0.033(4) 0.030(6) -0.018(4) -0.010(5) 0.004(4)
N16 0.031(6) 0.042(5) 0.027(5) -0.012(4) 0.011(5) -0.018(5)
C93 0.026(6) 0.030(5) 0.026(6) -0.003(4) 0.010(5) -0.011(5)
N158 0.085(11) 0.071(9) 0.072(8) 0.001(6) 0.033(9) -0.007(9)
C169 0.061(9) 0.036(6) 0.062(6) -0.011(5) 0.022(6) 0.006(7)
O99 0.023(3) 0.029(3) 0.032(4) -0.010(3) -0.002(3) 0.002(3)
C168 0.057(9) 0.054(6) 0.052(6) -0.024(5) -0.012(6) 0.002(7)
N160 0.070(9) 0.073(8) 0.058(7) -0.014(5) -0.011(8) 0.004(8)
C96 0.086(6) 0.055(4) 0.033(3) -0.014(3) -0.023(4) 0.004(5)
C97 0.181(16) 0.086(7) 0.138(9) -0.069(7) -0.108(10) 0.035(10)
C98 0.108(15) 0.139(8) 0.104(11) -0.098(7) 0.008(11) -0.031(10)
C99 0.096(11) 0.065(7) 0.053(7) -0.029(6) 0.043(7) -0.008(8)
C100 0.086(11) 0.080(7) 0.116(11) -0.075(7) -0.039(9) 0.043(8)
C101 0.068(7) 0.034(5) 0.027(7) -0.013(5) -0.022(6) -0.003(5)
C102 0.041(6) 0.069(6) 0.037(7) -0.023(5) 0.012(6) -0.008(5)
N159 0.103(10) 0.029(5) 0.055(5) -0.034(5) 0.000(7) -0.005(6)

loop_
_atom_type_symbol
_atom_type_description
_atom_type_scat_dispersion_real
_atom_type_scat_dispersion_imag
_atom_type_scat_source
C C 0.0033 0.0016 'International Tables Vol C Tables 4.2.6.8 and 6.1.1.4'
H H 0.0000 0.0000 'International Tables Vol C Tables 4.2.6.8 and 6.1.1.4'
N N 0.0061 0.0033 'International Tables Vol C Tables 4.2.6.8 and 6.1.1.4'
O O 0.0106 0.0060 'International Tables Vol C Tables 4.2.6.8 and 6.1.1.4'
Dy Dy -0.1892 4.4098 'International Tables Vol C Tables 4.2.6.8 and 6.1.1.4'

loop_
_geom_angle_atom_site_label_1
_geom_angle_atom_site_label_2
_geom_angle_atom_site_label_3
_geom_angle
O23 Dy1 O33 75.2(3)
O23 Dy1 O26 71.5(3)
O33 Dy1 O26 98.6(3)
O23 Dy1 O24 94.4(3)
O33 Dy1 O24 168.6(3)
O26 Dy1 O24 82.2(3)
O23 Dy1 O25 75.7(3)
O33 Dy1 O25 90.5(3)
O26 Dy1 O25 142.3(3)
O24 Dy1 O25 82.2(3)
O23 Dy1 N10 142.9(3)
O33 Dy1 N10 96.7(3)
O26 Dy1 N10 74.2(3)
O24 Dy1 N10 94.4(3)
O25 Dy1 N10 141.2(3)
O23 Dy1 N7 146.2(3)
O33 Dy1 N7 89.2(3)
O26 Dy1 N7 141.5(3)
O24 Dy1 N7 97.2(3)
O25 Dy1 N7 74.6(3)
N10 Dy1 N7 67.5(3)
O23 Dy1 Dy5 37.0(2)
O33 Dy1 Dy5 91.4(2)
O26 Dy1 Dy5 101.5(2)
O24 Dy1 Dy5 77.3(2)
O25 Dy1 Dy5 41.4(2)
N10 Dy1 Dy5 171.3(2)
N7 Dy1 Dy5 116.0(2)
O23 Dy1 Dy7 38.69(18)
O33 Dy1 Dy7 36.6(2)
O26 Dy1 Dy7 83.5(2)
O24 Dy1 Dy7 133.0(2)
O25 Dy1 Dy7 82.45(19)
N10 Dy1 Dy7 123.9(2)
N7 Dy1 Dy7 120.7(2)
Dy5 Dy1 Dy7 62.140(18)
O23 Dy1 Dy6 34.1(2)
O33 Dy1 Dy6 86.8(2)
O26 Dy1 Dy6 37.4(2)
O24 Dy1 Dy6 87.1(2)
O25 Dy1 Dy6 107.7(2)
N10 Dy1 Dy6 110.8(3)
N7 Dy1 Dy6 175.4(2)
Dy5 Dy1 Dy6 66.343(19)
Dy7 Dy1 Dy6 56.36(2)
O9 Dy2 O8 75.8(3)
O9 Dy2 O7 95.4(3)
O8 Dy2 O7 71.9(3)
O9 Dy2 O12 166.4(3)
O8 Dy2 O12 90.6(3)
O7 Dy2 O12 79.6(3)
O9 Dy2 O11 91.0(3)
O8 Dy2 O11 73.9(3)
O7 Dy2 O11 142.4(3)
O12 Dy2 O11 85.5(3)
O9 Dy2 N6 92.8(3)
O8 Dy2 N6 143.1(3)
O7 Dy2 N6 74.5(3)
O12 Dy2 N6 98.0(3)
O11 Dy2 N6 142.2(3)
O9 Dy2 N4 91.3(3)
O8 Dy2 N4 146.5(3)
O7 Dy2 N4 141.0(3)
O12 Dy2 N4 100.5(3)
O11 Dy2 N4 75.5(3)
N6 Dy2 N4 66.8(3)
O9 Dy2 Dy8 36.6(2)
O8 Dy2 Dy8 39.26(17)
O7 Dy2 Dy8 81.88(19)
O12 Dy2 Dy8 129.8(2)
O11 Dy2 Dy8 81.58(19)
N6 Dy2 Dy8 121.1(2)
N4 Dy2 Dy8 122.2(2)
O9 Dy2 Dy3 91.9(2)
O8 Dy2 Dy3 36.37(19)
O7 Dy2 Dy3 102.49(19)
O12 Dy2 Dy3 77.05(19)
O11 Dy2 Dy3 40.17(19)
N6 Dy2 Dy3 174.7(2)
N4 Dy2 Dy3 115.6(2)
Dy8 Dy2 Dy3 62.164(17)
O9 Dy2 Dy4 87.1(2)
O8 Dy2 Dy4 34.7(2)
O7 Dy2 Dy4 37.38(19)
O12 Dy2 Dy4 81.3(2)
O11 Dy2 Dy4 106.44(19)
N6 Dy2 Dy4 111.3(2)
N4 Dy2 Dy4 177.51(19)
Dy8 Dy2 Dy4 57.01(2)
Dy3 Dy2 Dy4 66.378(17)
O8 Dy3 O13 91.9(3)
O8 Dy3 O15 84.5(3)
O13 Dy3 O15 76.0(3)
O8 Dy3 O1 72.7(3)
O13 Dy3 O1 117.6(3)
O15 Dy3 O1 153.3(3)
O8 Dy3 O11 75.1(3)
O13 Dy3 O11 152.0(3)
O15 Dy3 O11 78.1(3)
O1 Dy3 O11 82.6(3)
O8 Dy3 O99 156.0(3)
O13 Dy3 O99 75.2(3)
O15 Dy3 O99 72.9(3)
O1 Dy3 O99 131.2(3)
O11 Dy3 O99 107.1(3)
O8 Dy3 O2 131.7(2)
O13 Dy3 O2 135.5(3)
O15 Dy3 O2 111.3(3)
O1 Dy3 O2 76.2(3)
O11 Dy3 O2 65.0(3)
O99 Dy3 O2 66.4(2)
O8 Dy3 O14 118.2(3)
O13 Dy3 O14 72.3(3)
O15 Dy3 O14 141.1(3)
O1 Dy3 O14 64.7(3)
O11 Dy3 O14 135.7(3)
O99 Dy3 O14 77.6(3)
O2 Dy3 O14 78.2(3)
O8 Dy3 Dy2 37.5(2)
O13 Dy3 Dy2 118.0(2)
O15 Dy3 Dy2 68.30(19)
O1 Dy3 Dy2 85.02(19)
O11 Dy3 Dy2 40.23(19)
O99 Dy3 Dy2 133.08(19)
O2 Dy3 Dy2 104.62(17)
O14 Dy3 Dy2 148.28(18)
O8 Dy3 Dy8 36.29(18)
O13 Dy3 Dy8 105.2(2)
O15 Dy3 Dy8 120.3(2)
O1 Dy3 Dy8 36.6(2)
O11 Dy3 Dy8 79.01(19)
O99 Dy3 Dy8 166.73(19)
O2 Dy3 Dy8 107.25(17)
O14 Dy3 Dy8 89.83(18)
Dy2 Dy3 Dy8 58.878(19)
O8 Dy3 Dy4 26.47(19)
O13 Dy3 Dy4 65.6(2)
O15 Dy3 Dy4 76.4(2)
O1 Dy3 Dy4 88.3(2)
O11 Dy3 Dy4 98.1(2)
O99 Dy3 Dy4 134.71(19)
O2 Dy3 Dy4 158.05(16)
O14 Dy3 Dy4 109.3(2)
Dy2 Dy3 Dy4 57.949(19)
Dy8 Dy3 Dy4 53.530(18)
O8 Dy4 O16 89.3(3)
O8 Dy4 O7 72.2(3)
O16 Dy4 O7 118.2(3)
O8 Dy4 O10 79.3(3)
O16 Dy4 O10 155.6(3)
O7 Dy4 O10 79.0(3)
O8 Dy4 O19 75.5(3)
O16 Dy4 O19 83.0(3)
O7 Dy4 O19 140.6(3)
O10 Dy4 O19 73.3(3)
O8 Dy4 O20 151.0(3)
O16 Dy4 O20 78.1(3)
O7 Dy4 O20 136.7(3)
O10 Dy4 O20 101.7(3)
O19 Dy4 O20 77.1(4)
O8 Dy4 O17 116.4(3)
O16 Dy4 O17 72.3(3)
O7 Dy4 O17 65.8(3)
O10 Dy4 O17 132.1(3)
O19 Dy4 O17 151.9(3)
O20 Dy4 O17 84.7(3)
O8 Dy4 O32 135.6(2)
O16 Dy4 O32 132.9(3)
O7 Dy4 O32 74.7(3)
O10 Dy4 O32 65.8(3)
O19 Dy4 O32 116.6(3)
O20 Dy4 O32 66.8(3)
O17 Dy4 O32 74.0(3)
O8 Dy4 Dy8 41.37(18)
O16 Dy4 Dy8 118.9(2)
O7 Dy4 Dy8 84.20(18)
O10 Dy4 Dy8 41.5(2)
O19 Dy4 Dy8 56.5(3)
O20 Dy4 Dy8 125.0(3)
O17 Dy4 Dy8 148.9(2)
O32 Dy4 Dy8 106.93(17)
O8 Dy4 Dy2 35.55(19)
O16 Dy4 Dy2 103.5(2)
O7 Dy4 Dy2 36.9(2)
O10 Dy4 Dy2 79.6(2)
O19 Dy4 Dy2 109.4(3)
O20 Dy4 Dy2 173.4(3)
O17 Dy4 Dy2 89.6(2)
O32 Dy4 Dy2 108.27(18)
Dy8 Dy4 Dy2 60.08(2)
O8 Dy4 Dy3 26.29(18)
O16 Dy4 Dy3 64.0(2)
O7 Dy4 Dy3 91.5(2)
O10 Dy4 Dy3 100.5(2)
O19 Dy4 Dy3 67.2(3)
O20 Dy4 Dy3 129.8(3)
O17 Dy4 Dy3 111.4(2)
O32 Dy4 Dy3 161.87(17)
Dy8 Dy4 Dy3 59.139(17)
Dy2 Dy4 Dy3 55.673(17)
O23 Dy5 O21 73.0(3)
O23 Dy5 O29 92.6(3)
O21 Dy5 O29 113.0(3)
O23 Dy5 O22 81.5(3)
O21 Dy5 O22 152.4(3)
O29 Dy5 O22 77.9(3)
O23 Dy5 O25 74.7(3)
O21 Dy5 O25 83.2(3)
O29 Dy5 O25 156.1(3)
O22 Dy5 O25 80.2(3)
O23 Dy5 O30 152.1(3)
O21 Dy5 O30 134.9(3)
O29 Dy5 O30 77.2(3)
O22 Dy5 O30 71.0(3)
O25 Dy5 O30 104.4(3)
O23 Dy5 O28 121.4(3)
O21 Dy5 O28 64.0(3)
O29 Dy5 O28 71.3(3)
O22 Dy5 O28 141.7(3)
O25 Dy5 O28 132.6(3)
O30 Dy5 O28 80.3(3)
O23 Dy5 O34 132.5(3)
O21 Dy5 O34 78.9(3)
O29 Dy5 O34 133.9(3)
O22 Dy5 O34 112.6(3)
O25 Dy5 O34 64.4(3)
O30 Dy5 O34 65.8(3)
O28 Dy5 O34 75.9(3)
O23 Dy5 Dy1 37.0(2)
O21 Dy5 Dy1 85.6(2)
O29 Dy5 Dy1 120.3(2)
O22 Dy5 Dy1 67.5(2)
O25 Dy5 Dy1 40.39(19)
O30 Dy5 Dy1 128.8(2)
O28 Dy5 Dy1 149.15(19)
O34 Dy5 Dy1 104.49(18)
O23 Dy5 Dy7 36.63(18)
O21 Dy5 Dy7 36.6(2)
O29 Dy5 Dy7 102.4(2)
O22 Dy5 Dy7 118.0(2)
O25 Dy5 Dy7 79.75(18)
O30 Dy5 Dy7 170.8(2)
O28 Dy5 Dy7 90.90(19)
O34 Dy5 Dy7 109.79(17)
Dy1 Dy5 Dy7 59.49(2)
O23 Dy5 Dy6 27.14(19)
O21 Dy5 Dy6 88.0(2)
O29 Dy5 Dy6 65.8(2)
O22 Dy5 Dy6 73.1(2)
O25 Dy5 Dy6 98.75(19)
O30 Dy5 Dy6 132.65(19)
O28 Dy5 Dy6 112.4(2)
O34 Dy5 Dy6 159.62(17)
Dy1 Dy5 Dy6 58.48(2)
Dy7 Dy5 Dy6 53.288(18)
O23 Dy6 O31 91.8(3)
O23 Dy6 O6 79.8(3)
O31 Dy6 O6 152.7(3)
O23 Dy6 O26 71.0(3)
O31 Dy6 O26 120.8(3)
O6 Dy6 O26 81.0(3)
O23 Dy6 O36 146.6(3)
O31 Dy6 O36 80.2(4)
O6 Dy6 O36 92.6(3)
O26 Dy6 O36 140.3(3)
O23 Dy6 O35 70.9(3)
O31 Dy6 O35 84.1(3)
O6 Dy6 O35 68.6(3)
O26 Dy6 O35 134.5(3)
O36 Dy6 O35 76.1(3)
O23 Dy6 O5 134.4(3)
O31 Dy6 O5 132.4(3)
O6 Dy6 O5 64.9(3)
O26 Dy6 O5 75.7(3)
O36 Dy6 O5 66.3(4)
O35 Dy6 O5 117.1(3)
O23 Dy6 O27 115.0(3)
O31 Dy6 O27 73.6(3)
O6 Dy6 O27 133.4(3)
O26 Dy6 O27 65.2(3)
O36 Dy6 O27 93.9(3)
O35 Dy6 O27 156.9(3)
O5 Dy6 O27 75.9(3)
O23 Dy6 Dy7 41.87(19)
O31 Dy6 Dy7 117.3(2)
O6 Dy6 Dy7 42.6(2)
O26 Dy6 Dy7 86.74(18)
O36 Dy6 Dy7 114.5(2)
O35 Dy6 Dy7 48.0(2)
O5 Dy6 Dy7 107.26(19)
O27 Dy6 Dy7 150.5(2)
O23 Dy6 Dy1 34.1(2)
O31 Dy6 Dy1 107.8(3)
O6 Dy6 Dy1 79.3(2)
O26 Dy6 Dy1 36.93(19)
O36 Dy6 Dy1 171.7(3)
O35 Dy6 Dy1 102.4(2)
O5 Dy6 Dy1 108.0(2)
O27 Dy6 Dy1 90.4(2)
Dy7 Dy6 Dy1 60.43(2)
O23 Dy6 Dy5 27.1(2)
O31 Dy6 Dy5 65.2(2)
O6 Dy6 Dy5 101.5(2)
O26 Dy6 Dy5 90.1(2)
O36 Dy6 Dy5 129.4(3)
O35 Dy6 Dy5 65.0(2)
O5 Dy6 Dy5 161.5(2)
O27 Dy6 Dy5 109.3(2)
Dy7 Dy6 Dy5 59.256(17)
Dy1 Dy6 Dy5 55.178(17)
O33 Dy7 O21 98.5(3)
O33 Dy7 O23 73.6(3)
O21 Dy7 O23 71.1(3)
O33 Dy7 O6 89.8(3)
O21 Dy7 O6 143.3(3)
O23 Dy7 O6 77.2(3)
O33 Dy7 O40 164.0(3)
O21 Dy7 O40 93.7(4)
O23 Dy7 O40 120.5(3)
O6 Dy7 O40 86.6(4)
O33 Dy7 N12 90.4(3)
O21 Dy7 N12 75.0(3)
O23 Dy7 N12 139.5(3)
O6 Dy7 N12 141.0(3)
O40 Dy7 N12 82.7(4)
O33 Dy7 N11 85.1(3)
O21 Dy7 N11 142.7(3)
O23 Dy7 N11 143.5(3)
O6 Dy7 N11 73.3(3)
O40 Dy7 N11 78.9(4)
N12 Dy7 N11 67.8(4)
O33 Dy7 O35 137.5(3)
O21 Dy7 O35 84.6(3)
O23 Dy7 O35 67.4(3)
O6 Dy7 O35 66.2(3)
O40 Dy7 O35 53.9(3)
N12 Dy7 O35 130.6(4)
N11 Dy7 O35 117.4(3)
O33 Dy7 C96 162.0(4)
O21 Dy7 C96 87.8(4)
O23 Dy7 C96 92.7(4)
O6 Dy7 C96 75.5(4)
O40 Dy7 C96 28.0(4)
N12 Dy7 C96 107.6(4)
N11 Dy7 C96 100.1(4)
O35 Dy7 C96 25.9(4)
O33 Dy7 Dy6 93.40(19)
O21 Dy7 Dy6 101.73(19)
O23 Dy7 Dy6 39.87(19)
O6 Dy7 Dy6 41.9(2)
O40 Dy7 Dy6 94.3(2)
N12 Dy7 Dy6 175.4(3)
N11 Dy7 Dy6 115.2(3)
O35 Dy7 Dy6 45.1(2)
C96 Dy7 Dy6 68.7(3)
O33 Dy7 Dy1 36.80(19)
O21 Dy7 Dy1 84.5(2)
O23 Dy7 Dy1 36.8(2)
O6 Dy7 Dy1 81.1(2)
O40 Dy7 Dy1 156.3(2)
N12 Dy7 Dy1 119.2(3)
N11 Dy7 Dy1 116.2(3)
O35 Dy7 Dy1 102.5(2)
C96 Dy7 Dy1 128.4(3)
Dy6 Dy7 Dy1 63.208(18)
O33 Dy7 Dy5 88.1(2)
O21 Dy7 Dy5 36.51(18)
O23 Dy7 Dy5 34.9(2)
O6 Dy7 Dy5 109.0(2)
O40 Dy7 Dy5 107.8(3)
N12 Dy7 Dy5 110.0(3)
N11 Dy7 Dy5 172.9(3)
O35 Dy7 Dy5 69.3(2)
C96 Dy7 Dy5 87.0(3)
Dy6 Dy7 Dy5 67.46(2)
Dy1 Dy7 Dy5 58.37(2)
O9 Dy8 O1 99.9(3)
O9 Dy8 O18 174.6(3)
O1 Dy8 O18 85.3(3)
O9 Dy8 O10 90.3(3)
O1 Dy8 O10 143.9(3)
O18 Dy8 O10 86.1(3)
O9 Dy8 O8 75.4(3)
O1 Dy8 O8 71.4(3)
O18 Dy8 O8 107.9(3)
O10 Dy8 O8 78.1(3)
O9 Dy8 N9 91.9(3)
O1 Dy8 N9 74.4(3)
O18 Dy8 N9 88.2(4)
O10 Dy8 N9 140.2(3)
O8 Dy8 N9 140.4(3)
O9 Dy8 N5 87.6(3)
O1 Dy8 N5 141.4(3)
O18 Dy8 N5 87.5(3)
O10 Dy8 N5 73.0(3)
O8 Dy8 N5 146.2(3)
N9 Dy8 N5 67.5(4)
O9 Dy8 C85 158.5(4)
O1 Dy8 C85 83.3(4)
O18 Dy8 C85 22.9(4)
O10 Dy8 C85 75.5(4)
O8 Dy8 C85 85.7(3)
N9 Dy8 C85 109.4(4)
N5 Dy8 C85 103.3(4)
O9 Dy8 Dy4 93.0(2)
O1 Dy8 Dy4 102.33(18)
O18 Dy8 Dy4 87.1(3)
O10 Dy8 Dy4 42.18(17)
O8 Dy8 Dy4 39.3(2)
N9 Dy8 Dy4 174.6(3)
N5 Dy8 Dy4 115.2(2)
C85 Dy8 Dy4 65.6(3)
O9 Dy8 Dy2 37.09(18)
O1 Dy8 Dy2 85.6(2)
O18 Dy8 Dy2 145.8(2)
O10 Dy8 Dy2 82.14(19)
O8 Dy8 Dy2 38.28(18)
N9 Dy8 Dy2 120.6(3)
N5 Dy8 Dy2 119.0(2)
C85 Dy8 Dy2 123.1(3)
Dy4 Dy8 Dy2 62.913(17)
O9 Dy8 Dy3 89.3(2)
O1 Dy8 Dy3 37.21(18)
O18 Dy8 Dy3 95.8(2)
O10 Dy8 Dy3 109.38(18)
O8 Dy8 Dy3 34.35(19)
N9 Dy8 Dy3 110.3(3)
N5 Dy8 Dy3 176.1(2)
C85 Dy8 Dy3 80.4(3)
Dy4 Dy8 Dy3 67.331(19)
Dy2 Dy8 Dy3 58.959(19)
C76 O1 Dy8 125.7(8)
C76 O1 Dy3 120.9(7)
Dy8 O1 Dy3 106.2(3)
C9 O2 C10 115.6(9)
C9 O2 Dy3 126.3(7)
C10 O2 Dy3 118.1(6)
O22 C1 O24 123.6(10)
O22 C1 C67 116.6(11)
O24 C1 C67 119.4(11)
O11 C2 C10 118.2(10)
O11 C2 C7 124.3(10)
C10 C2 C7 117.4(11)
C24 C3 C75 117.9(11)
N4 C4 C11 120.0(10)
N4 C4 C71 122.3(10)
C11 C4 C71 117.7(10)
C40 C5 C61 120.6(12)
C40 C5 O17 114.8(11)
C61 C5 O17 124.3(11)
O10 C6 C36 122.4(11)
O10 C6 C18 120.3(9)
C36 C6 C18 117.2(11)
C74 C7 C2 117.6(11)
C74 C7 C16 116.9(11)
C2 C7 C16 125.5(11)
C20 C8 N5 119.8(11)
C20 C8 C42 122.7(12)
N5 C8 C42 117.5(13)
C70 C10 C2 126.0(11)
C70 C10 O2 120.0(10)
C2 C10 O2 114.0(10)
N6 C11 C4 118.9(11)
N6 C11 C53 122.3(11)
C4 C11 C53 118.6(11)
N2 C12 C32 175.7(17)
C168 C14 N6 107.6(11)
C168 C14 C21 116.4(12)
N6 C14 C21 109.5(9)
O25 C15 C46 123.0(11)
O25 C15 C24 118.4(11)
C46 C15 C24 118.5(10)
N4 C16 C7 130.5(11)
N7 C17 C46 130.3(12)
C80 C18 O32 125.4(11)
C80 C18 C6 121.0(11)
O32 C18 C6 113.6(10)
O6 C19 C89 123.9(11)
O6 C19 C69 118.7(11)
C89 C19 C69 116.8(12)
N9 C20 C8 123.4(11)
N9 C20 C77 119.5(13)
C8 C20 C77 117.0(11)
C40 C21 C31 117.4(11)
C40 C21 C14 123.2(11)
C31 C21 C14 119.3(11)
C29 C22 N7 120.8(11)
C29 C22 C93 121.2(11)
N7 C22 C93 117.8(10)
C69 C23 C102 118.8(13)
O34 C24 C3 123.3(11)
O34 C24 C15 114.5(10)
C3 C24 C15 122.2(11)
N1 C27 C29 177.9(14)
N10 C29 C22 122.7(11)
N10 C29 C27 119.8(11)
C22 C29 C27 117.5(11)
C59 C30 C44 120.5(12)
C59 C30 C62 121.7(13)
C44 C30 C62 117.6(11)
C81 C31 C21 119.9(13)
C64 C32 C12 120.3(12)
C64 C32 N11 116.2(11)
C12 C32 N11 123.5(13)
C51 C34 C36 121.6(12)
C34 C36 C6 119.5(12)
C34 C36 C38 116.5(11)
C6 C36 C38 124.0(11)
O13 C37 O16 125.4(10)
O13 C37 C45 119.7(11)
O16 C37 C45 114.7(11)
N5 C38 C36 129.0(11)
C50 C39 C48 117.1(12)
C21 C40 C5 121.7(12)
C21 C40 O7 120.0(10)
C5 C40 O7 118.2(11)
C48 C41 C65 117.7(13)
N3 C42 C8 174.2(17)
O29 C43 O31 122.9(12)
O29 C43 C91 118.8(13)
O31 C43 C91 118.3(12)
O26 C44 C30 123.0(11)
O26 C44 C58 119.5(12)
C30 C44 C58 117.3(12)
N157 C170 C49 175.3(15)
C17 C46 C72 116.8(11)
C17 C46 C15 126.4(11)
C72 C46 C15 116.8(11)
C92 C47 C68 117.6(14)
C41 C48 C39 124.1(14)
C170 C49 N12 106.8(12)
C170 C49 C63 113.2(12)
N12 C49 C63 114.3(11)
C39 C50 C76 123.9(12)
C39 C50 O14 123.5(11)
C76 C50 O14 112.3(10)
C34 C51 C80 120.1(13)
C68 C52 C63 123.4(12)
N8 C53 C11 177.2(13)
C167 C54 N9 110.8(11)
C167 C54 C65 114.0(12)
N9 C54 C65 112.2(11)
C92 C55 O21 118.8(10)
C92 C55 C63 121.3(12)
O21 C55 C63 119.7(12)
N159 C167 C54 175.9(15)
C79 C58 O27 126.1(12)
C79 C58 C44 120.4(14)
O27 C58 C44 113.5(11)
C78 C59 C30 121.4(15)
C81 C61 C5 116.6(12)
C169 C62 N10 110.0(11)
C169 C62 C30 115.1(12)
N10 C62 C30 111.6(11)
C52 C63 C55 115.7(13)
C52 C63 C49 121.4(11)
C55 C63 C49 122.9(12)
N12 C64 C32 124.7(11)
N12 C64 C87 120.4(13)
C32 C64 C87 114.7(11)
C41 C65 C76 121.0(12)
C41 C65 C54 121.2(11)
C76 C65 C54 117.8(11)
C52 C68 C47 119.5(14)
C23 C69 O5 124.0(12)
C23 C69 C19 123.6(13)
O5 C69 C19 112.3(11)
C16 N4 C4 117.8(10)
C16 N4 Dy2 127.5(8)
C4 N4 Dy2 114.7(7)
C38 N5 C8 118.2(10)
C38 N5 Dy8 129.3(8)
C8 N5 Dy8 112.4(8)
C69 O5 C56 115.2(10)
C69 O5 Dy6 118.6(7)
C56 O5 Dy6 125.3(8)
C19 O6 Dy6 124.9(7)
C19 O6 Dy7 137.9(8)
Dy6 O6 Dy7 95.6(3)
C11 N6 C14 115.7(10)
C11 N6 Dy2 119.5(8)
C14 N6 Dy2 124.4(7)
C17 N7 C22 121.3(11)
C17 N7 Dy1 127.1(8)
C22 N7 Dy1 111.6(7)
C20 N9 C54 119.9(11)
C20 N9 Dy8 116.3(9)
C54 N9 Dy8 123.7(7)
C40 O7 Dy2 126.3(7)
C40 O7 Dy4 119.2(7)
Dy2 O7 Dy4 105.7(3)
Dy3 O8 Dy4 127.2(3)
Dy3 O8 Dy2 106.1(3)
Dy4 O8 Dy2 109.7(3)
Dy3 O8 Dy8 109.4(3)
Dy4 O8 Dy8 99.3(3)
Dy2 O8 Dy8 102.5(3)
C28 O9 Dy8 125.1(7)
C28 O9 Dy2 128.6(7)
Dy8 O9 Dy2 106.3(3)
C6 O10 Dy8 139.8(7)
C6 O10 Dy4 121.9(7)
Dy8 O10 Dy4 96.3(3)
C2 O11 Dy3 124.5(7)
C2 O11 Dy2 135.0(7)
Dy3 O11 Dy2 99.6(3)
C83 O12 Dy2 128.1(7)
C37 O13 Dy3 129.4(7)
C82 O14 C50 117.6(9)
C82 O14 Dy3 127.3(7)
C50 O14 Dy3 114.6(6)
C83 O15 Dy3 141.2(7)
C37 O16 Dy4 138.3(7)
C57 O17 C5 114.6(10)
C57 O17 Dy4 130.7(8)
C5 O17 Dy4 114.4(6)
C85 O18 Dy8 110.6(9)
C85 O19 Dy4 154.3(9)
C100 O20 Dy4 130.8(10)
C10 C70 C73 115.7(11)
C55 O21 Dy5 119.4(7)
C55 O21 Dy7 130.0(7)
Dy5 O21 Dy7 106.8(3)
C1 O22 Dy5 142.5(7)
Dy5 O23 Dy1 105.9(3)
Dy5 O23 Dy6 125.8(3)
Dy1 O23 Dy6 111.8(3)
Dy5 O23 Dy7 108.5(3)
Dy1 O23 Dy7 104.5(3)
Dy6 O23 Dy7 98.3(3)
C1 O24 Dy1 126.6(7)
C15 O25 Dy1 137.0(7)
C15 O25 Dy5 123.4(7)
Dy1 O25 Dy5 98.2(3)
C44 O26 Dy1 127.3(7)
C44 O26 Dy6 119.9(7)
Dy1 O26 Dy6 105.7(3)
C58 O27 C35 114.0(10)
C58 O27 Dy6 114.4(7)
C35 O27 Dy6 125.8(8)
C92 O28 C101 117.4(10)
C92 O28 Dy5 114.0(7)
C101 O28 Dy5 127.4(7)
C43 O29 Dy5 131.6(9)
C60 O30 Dy5 128.1(8)
C29 N10 C62 118.5(10)
C29 N10 Dy1 116.9(8)
C62 N10 Dy1 123.0(8)
C43 O31 Dy6 139.6(8)
C90 N11 C32 115.5(11)
C90 N11 Dy7 129.8(9)
C32 N11 Dy7 114.6(9)
C64 N12 C49 118.6(11)
C64 N12 Dy7 116.5(9)
C49 N12 Dy7 124.6(8)
C18 O32 C13 114.4(9)
C18 O32 Dy4 117.9(7)
C13 O32 Dy4 127.4(7)
C66 O33 Dy7 127.5(7)
C66 O33 Dy1 125.6(7)
Dy7 O33 Dy1 106.6(3)
C24 O34 C26 115.8(9)
C24 O34 Dy5 119.0(7)
C26 O34 Dy5 125.1(7)
C96 O35 Dy6 150.7(11)
C96 O35 Dy7 86.9(9)
Dy6 O35 Dy7 86.9(3)
N13 C71 C4 175.5(12)
C98 O36 Dy6 127.8(11)
C96 O40 Dy7 92.8(9)
C75 C72 C46 123.6(12)
C74 C73 C70 120.0(11)
C73 C74 C7 123.3(12)
C72 C75 C3 120.9(11)
O1 C76 C50 120.9(11)
O1 C76 C65 123.0(11)
C50 C76 C65 116.0(12)
N14 C77 C20 178.6(17)
C79 C78 C59 118.1(14)
C78 C79 C58 121.9(14)
C18 C80 C51 120.6(13)
C31 C81 C61 123.5(14)
O15 C83 O12 124.3(10)
O15 C83 C84 115.8(10)
O12 C83 C84 119.9(11)
O19 C85 O18 121.7(13)
O19 C85 C99 116.9(13)
O18 C85 C99 121.4(13)
O19 C85 Dy8 75.7(8)
O18 C85 Dy8 46.5(7)
C99 C85 Dy8 166.3(11)
N15 C87 C64 175.1(15)
C102 C88 C89 121.1(13)
C19 C89 C88 119.9(12)
C19 C89 C90 123.9(12)
C88 C89 C90 116.2(12)
N11 C90 C89 129.3(12)
C55 C92 C47 122.0(12)
C55 C92 O28 113.8(11)
C47 C92 O28 124.1(12)
N16 C93 C22 173.6(13)
N158 C169 C62 172.3(17)
C33 O99 Dy3 128.0(7)
N160 C168 C14 174.6(18)
O35 C96 O40 126.2(15)
O35 C96 C97 114.6(15)
O40 C96 C97 119.0(14)
O35 C96 Dy7 67.2(9)
O40 C96 Dy7 59.2(8)
C97 C96 Dy7 171.3(14)
C88 C102 C23 119.5(13)

loop_
_geom_bond_atom_site_label_1
_geom_bond_atom_site_label_2
_geom_bond_distance
Dy1 O23 2.235(8)
Dy1 O33 2.257(8)
Dy1 O26 2.312(8)
Dy1 O24 2.318(7)
Dy1 O25 2.336(8)
Dy1 N10 2.465(11)
Dy1 N7 2.552(10)
Dy2 O9 2.259(7)
Dy2 O8 2.281(8)
Dy2 O7 2.303(8)
Dy2 O12 2.305(7)
Dy2 O11 2.357(8)
Dy2 N6 2.455(10)
Dy2 N4 2.530(9)
Dy3 O8 2.221(7)
Dy3 O13 2.314(8)
Dy3 O15 2.326(8)
Dy3 O1 2.339(7)
Dy3 O11 2.354(8)
Dy3 O99 2.479(8)
Dy3 O2 2.506(8)
Dy3 O14 2.534(8)
Dy4 O8 2.235(8)
Dy4 O16 2.262(8)
Dy4 O7 2.329(8)
Dy4 O10 2.350(7)
Dy4 O19 2.374(10)
Dy4 O20 2.423(10)
Dy4 O17 2.501(8)
Dy4 O32 2.508(8)
Dy5 O23 2.234(8)
Dy5 O21 2.303(8)
Dy5 O29 2.312(8)
Dy5 O22 2.320(8)
Dy5 O25 2.386(8)
Dy5 O30 2.454(9)
Dy5 O28 2.537(9)
Dy5 O34 2.547(8)
Dy6 O23 2.239(8)
Dy6 O31 2.255(9)
Dy6 O6 2.317(8)
Dy6 O26 2.337(9)
Dy6 O36 2.441(11)
Dy6 O35 2.453(9)
Dy6 O5 2.497(9)
Dy6 O27 2.524(8)
Dy7 O33 2.244(9)
Dy7 O21 2.310(9)
Dy7 O23 2.331(7)
Dy7 O6 2.349(9)
Dy7 O40 2.396(11)
Dy7 N12 2.450(10)
Dy7 N11 2.501(11)
Dy7 O35 2.571(10)
Dy7 C96 2.786(17)
Dy8 O9 2.233(8)
Dy8 O1 2.304(8)
Dy8 O18 2.315(9)
Dy8 O10 2.318(8)
Dy8 O8 2.330(7)
Dy8 N9 2.464(10)
Dy8 N5 2.536(9)
Dy8 C85 2.988(14)
O1 C76 1.305(15)
O2 C9 1.432(14)
O2 C10 1.437(13)
C1 O22 1.249(14)
C1 O24 1.253(14)
C1 C67 1.510(17)
C2 O11 1.361(15)
C2 C10 1.383(16)
C2 C7 1.410(17)
C3 C24 1.390(16)
C3 C75 1.398(18)
C4 N4 1.386(14)
C4 C11 1.405(17)
C4 C71 1.420(17)
C5 C40 1.380(17)
C5 C61 1.400(18)
C5 O17 1.409(15)
C6 O10 1.333(14)
C6 C36 1.413(15)
C6 C18 1.417(17)
C7 C74 1.389(18)
C7 C16 1.422(16)
N1 C27 1.163(16)
C8 C20 1.35(2)
C8 N5 1.406(15)
C8 C42 1.449(18)
C10 C70 1.336(17)
C11 N6 1.339(15)
C11 C53 1.439(17)
N2 C12 1.138(18)
C12 C32 1.415(18)
C13 O32 1.435(15)
C14 C168 1.40(2)
C14 N6 1.513(16)
C14 C21 1.522(17)
C15 O25 1.332(14)
C15 C46 1.428(17)
C15 C24 1.438(17)
C16 N4 1.299(15)
C17 N7 1.290(15)
C17 C46 1.391(17)
C18 C80 1.339(17)
C18 O32 1.377(13)
C19 O6 1.317(15)
C19 C89 1.396(18)
C19 C69 1.417(18)
C20 N9 1.316(16)
C20 C77 1.458(18)
C21 C40 1.360(17)
C21 C31 1.414(18)
C22 C29 1.344(17)
C22 N7 1.416(16)
C22 C93 1.451(18)
C23 C69 1.36(2)
C23 C102 1.41(2)
C24 O34 1.348(15)
N157 C170 1.19(2)
C26 O34 1.447(14)
C27 C29 1.459(17)
C28 O9 1.402(14)
C29 N10 1.320(16)
C30 C59 1.380(18)
C30 C44 1.40(2)
C30 C62 1.524(17)
C31 C81 1.351(19)
C32 C64 1.38(2)
C32 N11 1.429(16)
C33 O99 1.441(14)
C34 C51 1.33(2)
C34 C36 1.383(18)
C35 O27 1.450(15)
C36 C38 1.463(18)
C37 O13 1.227(14)
C37 O16 1.250(14)
C37 C45 1.518(15)
C38 N5 1.280(17)
C39 C50 1.364(18)
C39 C48 1.373(19)
C40 O7 1.381(14)
C41 C48 1.357(19)
C41 C65 1.407(19)
C42 N3 1.142(19)
C43 O29 1.261(15)
C43 O31 1.263(17)
C43 C91 1.522(18)
C44 O26 1.331(14)
C44 C58 1.407(18)
C170 C49 1.45(2)
C46 C72 1.408(16)
C47 C92 1.360(19)
C47 C68 1.412(19)
C49 N12 1.453(18)
C49 C63 1.501(19)
C50 C76 1.395(17)
C50 O14 1.422(14)
C51 C80 1.392(18)
C52 C68 1.34(2)
C52 C63 1.388(19)
C53 N8 1.141(15)
C54 C167 1.40(2)
C54 N9 1.467(18)
C54 C65 1.522(18)
C55 C92 1.358(19)
C55 O21 1.363(15)
C55 C63 1.398(16)
C56 O5 1.413(15)
C57 O17 1.403(14)
C167 N159 1.186(19)
C58 C79 1.37(2)
C58 O27 1.403(18)
C59 C78 1.38(2)
C60 O30 1.485(14)
C61 C81 1.363(19)
C62 C169 1.43(2)
C62 N10 1.467(16)
C64 N12 1.308(17)
C64 C87 1.507(17)
C65 C76 1.423(18)
C66 O33 1.393(15)
C69 O5 1.397(16)
O12 C83 1.262(13)
O14 C82 1.420(15)
O15 C83 1.252(14)
O18 C85 1.242(17)
O19 C85 1.233(17)
O20 C100 1.454(18)
C70 C73 1.440(17)
O28 C92 1.377(14)
O28 C101 1.406(16)
N11 C90 1.285(18)
O35 C96 1.218(17)
C71 N13 1.148(15)
O36 C98 1.43(2)
O40 C96 1.311(18)
C72 C75 1.363(18)
C73 C74 1.336(17)
C77 N14 1.145(18)
C78 C79 1.37(2)
N15 C87 1.118(16)
C83 C84 1.480(17)
C85 C99 1.52(2)
C88 C102 1.37(2)
C88 C89 1.42(2)
C89 C90 1.444(18)
N16 C93 1.146(16)
N158 C169 1.14(2)
C168 N160 1.15(2)
C96 C97 1.53(3)
